data_7704109
loop_
_publ_author_name
'Khatua, Manas'
'Goswami, Bappaditya'
'Samanta, Subhas'

_publ_section_title
;
 Dehydrogenation of amines in aryl-amine functionalized pincer-like
 nitrogen-donor redox non-innocent ligands via ligand reduction on a
 Ni(ii) template.
;
_journal_issue 20
_journal_name_full 'Dalton transactions (Cambridge, England : 2003)'
_journal_page_first 6816
_journal_page_last 6831
_journal_paper_doi 10.1039/d0dt00466a
_journal_volume 49
_journal_year 2020
_chemical_formula_moiety 'C36 H32 Cl4 N8 Ni2'
_chemical_formula_sum 'C36 H32 Cl4 N8 Ni2'
_chemical_formula_weight 835.88
_space_group_crystal_system monoclinic
_space_group_IT_number 14
_space_group_name_Hall '-P 2yn'
_space_group_name_H-M_alt 'P 1 21/n 1'
_atom_sites_solution_hydrogens geom
_atom_sites_solution_primary iterative
_atom_sites_solution_secondary difmap
_audit_creation_date 2019-11-11
_audit_creation_method
;
Olex2 1.2
(compiled 2018.05.29 svn.r3508 for OlexSys, GUI svn.r5506)
;
_audit_update_record
;
2019-11-14 deposited with the CCDC.	2020-04-16 downloaded from the CCDC.
;
_cell_angle_alpha 90.00
_cell_angle_beta 98.294(2)
_cell_angle_gamma 90.00
_cell_formula_units_Z 2
_cell_length_a 9.6504(4)
_cell_length_b 14.5816(5)
_cell_length_c 12.5608(4)
_cell_measurement_reflns_used 9993
_cell_measurement_temperature 296(2)
_cell_measurement_theta_max 27.19
_cell_measurement_theta_min 2.50
_cell_volume 1749.05(11)
_computing_cell_refinement 'SAINT v8.34A (Bruker, 2013)'
_computing_data_reduction 'SAINT v8.34A (Bruker, 2013)'
_computing_molecular_graphics 'Olex2 (Dolomanov et al., 2009)'
_computing_publication_material 'Olex2 (Dolomanov et al., 2009)'
_computing_structure_refinement 'ShelXL (Sheldrick, 2015)'
_computing_structure_solution 'olex2.solve (Bourhis et al., 2015)'
_diffrn_ambient_temperature 296.15
_diffrn_measured_fraction_theta_full 0.997
_diffrn_measured_fraction_theta_max 0.997
_diffrn_measurement_device_type 'Bruker APEX-II CCD'
_diffrn_measurement_method '\f and \w scans'
_diffrn_radiation_monochromator graphite
_diffrn_radiation_type MoK\a
_diffrn_radiation_wavelength 0.71073
_diffrn_reflns_av_R_equivalents 0.0516
_diffrn_reflns_av_unetI/netI 0.0293
_diffrn_reflns_limit_h_max 12
_diffrn_reflns_limit_h_min -12
_diffrn_reflns_limit_k_max 18
_diffrn_reflns_limit_k_min -18
_diffrn_reflns_limit_l_max 16
_diffrn_reflns_limit_l_min -16
_diffrn_reflns_number 34651
_diffrn_reflns_theta_full 27.63
_diffrn_reflns_theta_max 27.63
_diffrn_reflns_theta_min 2.15
_diffrn_source 'fine-focus sealed tube'
_exptl_absorpt_coefficient_mu 1.423
_exptl_absorpt_correction_T_max 0.7456
_exptl_absorpt_correction_T_min 0.6498
_exptl_absorpt_correction_type numerical
_exptl_absorpt_process_details
;
SADABS-2014/5 (Bruker,2014/5) was used for absorption correction.
wR2(int) was 0.0762 before and 0.0553 after correction.
The Ratio of minimum to maximum transmission is 0.8715.
The \l/2 correction factor is 0.00150.
;
_exptl_crystal_colour 'clear dark red'
_exptl_crystal_colour_lustre clear
_exptl_crystal_colour_modifier dark
_exptl_crystal_colour_primary red
_exptl_crystal_density_diffrn 1.587
_exptl_crystal_density_method 'not measured'
_exptl_crystal_description block
_exptl_crystal_F_000 856
_exptl_crystal_size_max 0.42
_exptl_crystal_size_mid 0.32
_exptl_crystal_size_min 0.28
_refine_diff_density_max 0.346
_refine_diff_density_min -0.410
_refine_diff_density_rms 0.053
_refine_ls_extinction_method none
_refine_ls_goodness_of_fit_ref 1.047
_refine_ls_hydrogen_treatment refall
_refine_ls_matrix_type full
_refine_ls_number_parameters 290
_refine_ls_number_reflns 4056
_refine_ls_number_restraints 0
_refine_ls_restrained_S_all 1.047
_refine_ls_R_factor_all 0.0423
_refine_ls_R_factor_gt 0.0281
_refine_ls_shift/su_max 0.001
_refine_ls_shift/su_mean 0.000
_refine_ls_structure_factor_coef Fsqd
_refine_ls_weighting_details 'calc w=1/[\s^2^(Fo^2^)+(0.0256P)^2^+0.5458P] where P=(Fo^2^+2Fc^2^)/3'
_refine_ls_weighting_scheme calc
_refine_ls_wR_factor_gt 0.0609
_refine_ls_wR_factor_ref 0.0663
_reflns_number_gt 3201
_reflns_number_total 4056
_reflns_threshold_expression >2sigma(I)
_cod_data_source_file d0dt00466a2.cif
_cod_data_source_block 3
_cod_depositor_comments 'Adding full bibliography for 7704099--7704110.cif.'
_cod_database_code 7704109
_olex2_refinement_description
;
;
_olex2_submission_special_instructions 'No special instructions were received'

loop_
_space_group_symop_id
_space_group_symop_operation_xyz
1 'x, y, z'
2 '-x+1/2, y+1/2, -z+1/2'
3 '-x, -y, -z'
4 'x-1/2, -y-1/2, z-1/2'

loop_
_atom_site_label
_atom_site_type_symbol
_atom_site_fract_x
_atom_site_fract_y
_atom_site_fract_z
_atom_site_U_iso_or_equiv
_atom_site_adp_type
_atom_site_occupancy
_atom_site_calc_flag
_atom_site_disorder_assembly
_atom_site_disorder_group
_atom_site_refinement_flags_posn
N1 N 0.75598(16) 0.14095(11) 0.93823(12) 0.0306(3) Uani 1 d . . .
Ni1 Ni 0.88348(2) 0.032681(16) 0.872459(19) 0.02926(8) Uani 1 d . . .
Cl1 Cl 0.87554(7) 0.12644(4) 0.72111(4) 0.05087(16) Uani 1 d . . .
Cl2 Cl 0.88184(5) -0.05600(3) 1.05310(4) 0.03471(12) Uani 1 d . . .
C5 C 0.7000(2) 0.28138(15) 1.03393(18) 0.0429(5) Uani 1 d . . .
N2 N 0.62614(16) 0.12605(12) 0.92583(14) 0.0367(4) Uani 1 d . . .
C8 C 0.4495(2) 0.01298(17) 0.86433(18) 0.0430(5) Uani 1 d . . .
C10 C 0.5185(2) -0.12365(17) 0.78285(19) 0.0449(5) Uani 1 d . . .
N3 N 0.68683(15) -0.00933(11) 0.84077(12) 0.0302(3) Uani 1 d . . .
N4 N 0.91028(17) -0.10279(12) 0.79872(15) 0.0359(4) Uani 1 d . . .
C18 C 1.0779(2) -0.21394(15) 0.74328(19) 0.0432(5) Uani 1 d . . .
C1 C 0.9256(2) 0.26199(15) 0.97575(17) 0.0392(5) Uani 1 d . . .
C2 C 0.9648(3) 0.34835(16) 1.0160(2) 0.0509(6) Uani 1 d . . .
C3 C 0.8721(3) 0.39983(17) 1.0652(2) 0.0564(7) Uani 1 d . . .
C4 C 0.7413(3) 0.36633(16) 1.0748(2) 0.0519(6) Uani 1 d . . .
C6 C 0.7930(2) 0.22938(13) 0.98418(15) 0.0332(4) Uani 1 d . . .
C7 C 0.58727(19) 0.04087(14) 0.87612(15) 0.0327(4) Uani 1 d . . .
C9 C 0.4161(2) -0.07116(18) 0.81752(19) 0.0469(6) Uani 1 d . . .
C11 C 0.6553(2) -0.09019(14) 0.79459(16) 0.0355(4) Uani 1 d . . .
C12 C 0.7720(2) -0.13759(18) 0.7512(2) 0.0473(6) Uani 1 d . . .
C13 C 1.01342(19) -0.12968(13) 0.73031(15) 0.0320(4) Uani 1 d . . .
C17 C 1.1684(3) -0.24231(17) 0.6731(2) 0.0502(6) Uani 1 d . . .
C16 C 1.1899(2) -0.18778(18) 0.5890(2) 0.0494(6) Uani 1 d . . .
C15 C 1.1272(3) -0.10318(18) 0.5766(2) 0.0515(6) Uani 1 d . . .
C14 C 1.0394(2) -0.07317(17) 0.64738(19) 0.0446(5) Uani 1 d . . .
H9 H 0.322(3) -0.0924(17) 0.8098(18) 0.058(7) Uiso 1 d . . .
H4A H 0.678(3) 0.3996(18) 1.111(2) 0.064(8) Uiso 1 d . . .
H8 H 0.385(2) 0.0521(16) 0.8893(17) 0.047(7) Uiso 1 d . . .
H1 H 0.983(2) 0.2277(14) 0.9411(17) 0.040(6) Uiso 1 d . . .
H5 H 0.612(2) 0.2578(15) 1.0414(16) 0.042(6) Uiso 1 d . . .
H3 H 0.898(3) 0.4567(19) 1.095(2) 0.066(8) Uiso 1 d . . .
H10 H 0.500(2) -0.1832(18) 0.7516(19) 0.060(7) Uiso 1 d . . .
H2 H 1.056(3) 0.3694(17) 1.012(2) 0.064(8) Uiso 1 d . . .
H12A H 0.767(3) -0.202(2) 0.759(2) 0.080(9) Uiso 1 d . . .
H12B H 0.765(3) -0.123(2) 0.667(2) 0.091(10) Uiso 1 d . . .
H16 H 1.245(3) -0.2138(17) 0.535(2) 0.065(7) Uiso 1 d . . .
H18 H 1.057(2) -0.2543(15) 0.7998(17) 0.048(6) Uiso 1 d . . .
H17 H 1.213(3) -0.3038(19) 0.685(2) 0.073(8) Uiso 1 d . . .
H15 H 1.143(2) -0.0639(16) 0.517(2) 0.055(7) Uiso 1 d . . .
H14 H 0.993(3) -0.015(2) 0.639(2) 0.075(9) Uiso 1 d . . .
H4 H 0.928(3) -0.1328(19) 0.863(2) 0.079(9) Uiso 1 d . . .

loop_
_atom_site_aniso_label
_atom_site_aniso_U_11
_atom_site_aniso_U_22
_atom_site_aniso_U_33
_atom_site_aniso_U_23
_atom_site_aniso_U_13
_atom_site_aniso_U_12
N1 0.0306(8) 0.0307(9) 0.0311(8) 0.0024(7) 0.0060(7) 0.0039(7)
Ni1 0.02373(12) 0.02941(14) 0.03475(14) -0.00035(11) 0.00460(9) 0.00052(10)
Cl1 0.0757(4) 0.0386(3) 0.0414(3) 0.0079(2) 0.0188(3) 0.0101(3)
Cl2 0.0234(2) 0.0406(3) 0.0407(3) 0.0027(2) 0.00704(19) -0.00175(19)
C5 0.0428(12) 0.0360(12) 0.0512(13) 0.0017(10) 0.0110(10) 0.0097(10)
N2 0.0297(9) 0.0379(10) 0.0422(10) -0.0001(8) 0.0047(7) 0.0076(7)
C8 0.0276(10) 0.0553(15) 0.0466(13) 0.0012(11) 0.0074(9) 0.0049(10)
C10 0.0346(11) 0.0523(15) 0.0482(13) -0.0099(11) 0.0070(10) -0.0126(10)
N3 0.0239(7) 0.0352(9) 0.0317(8) -0.0007(7) 0.0043(6) 0.0016(7)
N4 0.0345(9) 0.0343(10) 0.0407(10) -0.0062(8) 0.0116(8) -0.0029(7)
C18 0.0496(13) 0.0342(12) 0.0469(13) 0.0003(10) 0.0103(10) 0.0046(10)
C1 0.0432(12) 0.0329(11) 0.0434(12) 0.0000(10) 0.0127(10) 0.0062(9)
C2 0.0564(15) 0.0349(13) 0.0638(16) -0.0007(11) 0.0166(12) -0.0050(11)
C3 0.0756(18) 0.0291(12) 0.0659(17) -0.0053(12) 0.0152(14) 0.0026(12)
C4 0.0623(16) 0.0356(13) 0.0603(15) -0.0035(11) 0.0171(13) 0.0167(12)
C6 0.0390(11) 0.0271(10) 0.0339(10) 0.0029(8) 0.0061(8) 0.0065(8)
C7 0.0268(9) 0.0368(11) 0.0342(10) 0.0011(9) 0.0033(8) 0.0034(8)
C9 0.0272(11) 0.0657(16) 0.0475(13) 0.0001(12) 0.0040(9) -0.0115(11)
C11 0.0314(10) 0.0399(12) 0.0359(11) -0.0053(9) 0.0068(8) -0.0045(9)
C12 0.0340(11) 0.0452(14) 0.0646(16) -0.0202(12) 0.0136(11) -0.0112(10)
C13 0.0281(9) 0.0323(11) 0.0356(11) -0.0061(8) 0.0046(8) -0.0028(8)
C17 0.0493(13) 0.0408(14) 0.0618(16) -0.0118(12) 0.0128(12) 0.0071(11)
C16 0.0420(12) 0.0535(15) 0.0566(15) -0.0194(12) 0.0197(11) -0.0091(11)
C15 0.0520(14) 0.0560(16) 0.0507(15) 0.0011(12) 0.0216(11) -0.0096(12)
C14 0.0462(13) 0.0390(13) 0.0511(14) 0.0026(11) 0.0154(11) 0.0000(10)

loop_
_atom_type_symbol
_atom_type_description
_atom_type_scat_dispersion_real
_atom_type_scat_dispersion_imag
_atom_type_scat_source
C C 0.0033 0.0016 'International Tables Vol C Tables 4.2.6.8 and 6.1.1.4'
H H 0.0000 0.0000 'International Tables Vol C Tables 4.2.6.8 and 6.1.1.4'
Cl Cl 0.1484 0.1585 'International Tables Vol C Tables 4.2.6.8 and 6.1.1.4'
N N 0.0061 0.0033 'International Tables Vol C Tables 4.2.6.8 and 6.1.1.4'
Ni Ni 0.3393 1.1124 'International Tables Vol C Tables 4.2.6.8 and 6.1.1.4'

loop_
_geom_angle_atom_site_label_1
_geom_angle_atom_site_label_2
_geom_angle_atom_site_label_3
_geom_angle
_geom_angle_site_symmetry_1
_geom_angle_site_symmetry_3
_geom_angle_publ_flag
N2 N1 Ni1 115.09(12) . . ?
N2 N1 C6 112.95(15) . . ?
C6 N1 Ni1 131.69(12) . . ?
N1 Ni1 Cl1 86.10(4) . . ?
N1 Ni1 Cl2 107.57(4) . 3_757 ?
N1 Ni1 Cl2 87.47(4) . . ?
Cl1 Ni1 Cl2 173.40(2) . . ?
Cl1 Ni1 Cl2 98.98(2) . 3_757 ?
Cl2 Ni1 Cl2 81.498(18) 3_757 . ?
N3 Ni1 N1 74.31(6) . . ?
N3 Ni1 Cl1 95.72(5) . . ?
N3 Ni1 Cl2 84.01(5) . . ?
N3 Ni1 Cl2 165.27(5) . 3_757 ?
N3 Ni1 N4 78.82(6) . . ?
N4 Ni1 N1 152.91(6) . . ?
N4 Ni1 Cl1 100.03(5) . . ?
N4 Ni1 Cl2 86.41(5) . . ?
N4 Ni1 Cl2 97.57(5) . 3_757 ?
Ni1 Cl2 Ni1 98.502(17) 3_757 . ?
C4 C5 C6 119.1(2) . . ?
C4 C5 H5 120.8(13) . . ?
C6 C5 H5 120.1(13) . . ?
N1 N2 C7 113.66(15) . . ?
C7 C8 C9 118.1(2) . . ?
C7 C8 H8 117.5(14) . . ?
C9 C8 H8 124.4(14) . . ?
C9 C10 C11 119.1(2) . . ?
C9 C10 H10 122.6(14) . . ?
C11 C10 H10 118.3(14) . . ?
C7 N3 Ni1 118.62(13) . . ?
C11 N3 Ni1 120.97(13) . . ?
C11 N3 C7 120.08(16) . . ?
Ni1 N4 H4 94.3(18) . . ?
C12 N4 Ni1 108.89(13) . . ?
C12 N4 H4 103.7(18) . . ?
C13 N4 Ni1 128.11(12) . . ?
C13 N4 C12 108.93(16) . . ?
C13 N4 H4 109.6(18) . . ?
C13 C18 C17 120.3(2) . . ?
C13 C18 H18 119.4(13) . . ?
C17 C18 H18 120.2(13) . . ?
C2 C1 H1 121.6(14) . . ?
C6 C1 C2 119.4(2) . . ?
C6 C1 H1 119.0(13) . . ?
C1 C2 H2 119.0(16) . . ?
C3 C2 C1 119.7(2) . . ?
C3 C2 H2 121.2(16) . . ?
C2 C3 H3 120.7(17) . . ?
C4 C3 C2 120.5(2) . . ?
C4 C3 H3 118.7(16) . . ?
C5 C4 H4A 117.8(16) . . ?
C3 C4 C5 120.5(2) . . ?
C3 C4 H4A 121.7(16) . . ?
C5 C6 N1 122.07(18) . . ?
C1 C6 N1 117.19(17) . . ?
C1 C6 C5 120.7(2) . . ?
C8 C7 N2 119.75(18) . . ?
N3 C7 N2 118.06(16) . . ?
N3 C7 C8 122.18(19) . . ?
C8 C9 H9 119.6(15) . . ?
C10 C9 C8 119.9(2) . . ?
C10 C9 H9 120.5(15) . . ?
C10 C11 C12 123.6(2) . . ?
N3 C11 C10 120.65(19) . . ?
N3 C11 C12 115.67(17) . . ?
N4 C12 C11 112.40(18) . . ?
N4 C12 H12A 110.8(17) . . ?
N4 C12 H12B 105.0(16) . . ?
C11 C12 H12A 111.7(17) . . ?
C11 C12 H12B 108.7(16) . . ?
H12A C12 H12B 108(2) . . ?
C18 C13 N4 120.34(19) . . ?
C18 C13 C14 119.7(2) . . ?
C14 C13 N4 119.85(19) . . ?
C18 C17 H17 118.0(15) . . ?
C16 C17 C18 119.9(2) . . ?
C16 C17 H17 122.1(15) . . ?
C17 C16 C15 119.9(2) . . ?
C17 C16 H16 117.4(15) . . ?
C15 C16 H16 122.6(15) . . ?
C16 C15 C14 120.8(2) . . ?
C16 C15 H15 119.9(14) . . ?
C14 C15 H15 119.3(14) . . ?
C13 C14 C15 119.4(2) . . ?
C13 C14 H14 118.6(16) . . ?
C15 C14 H14 122.0(16) . . ?

loop_
_geom_bond_atom_site_label_1
_geom_bond_atom_site_label_2
_geom_bond_distance
_geom_bond_site_symmetry_2
_geom_bond_publ_flag
N1 Ni1 2.2321(15) . ?
N1 N2 1.259(2) . ?
N1 C6 1.437(2) . ?
Ni1 Cl1 2.3339(6) . ?
Ni1 Cl2 2.3469(5) 3_757 ?
Ni1 Cl2 2.6136(5) . ?
Ni1 N3 1.9792(15) . ?
Ni1 N4 2.2127(17) . ?
Cl2 Ni1 2.3469(5) 3_757 ?
C5 C4 1.377(3) . ?
C5 C6 1.390(3) . ?
C5 H5 0.94(2) . ?
N2 C7 1.416(3) . ?
C8 C7 1.378(3) . ?
C8 C9 1.379(3) . ?
C8 H8 0.93(2) . ?
C10 C9 1.370(3) . ?
C10 C11 1.395(3) . ?
C10 H10 0.96(3) . ?
N3 C7 1.334(2) . ?
N3 C11 1.330(2) . ?
N4 C12 1.471(3) . ?
N4 C13 1.459(2) . ?
N4 H4 0.91(3) . ?
C18 C13 1.376(3) . ?
C18 C17 1.391(3) . ?
C18 H18 0.97(2) . ?
C1 C2 1.389(3) . ?
C1 C6 1.383(3) . ?
C1 H1 0.90(2) . ?
C2 C3 1.380(3) . ?
C2 H2 0.94(3) . ?
C3 C4 1.375(4) . ?
C3 H3 0.93(3) . ?
C4 H4A 0.94(3) . ?
C9 H9 0.95(2) . ?
C11 C12 1.490(3) . ?
C12 H12A 0.95(3) . ?
C12 H12B 1.08(3) . ?
C13 C14 1.379(3) . ?
C17 C16 1.362(4) . ?
C17 H17 1.00(3) . ?
C16 C15 1.373(3) . ?
C16 H16 0.99(2) . ?
C15 C14 1.384(3) . ?
C15 H15 0.98(2) . ?
C14 H14 0.96(3) . ?

loop_
_geom_torsion_atom_site_label_1
_geom_torsion_atom_site_label_2
_geom_torsion_atom_site_label_3
_geom_torsion_atom_site_label_4
_geom_torsion
_geom_torsion_site_symmetry_1
_geom_torsion_site_symmetry_2
_geom_torsion_site_symmetry_3
_geom_torsion_site_symmetry_4
_geom_torsion_publ_flag
N1 Ni1 Cl2 Ni1 -108.18(4) . . . 3_757 ?
N1 Ni1 N3 C7 -3.15(14) . . . . ?
N1 Ni1 N3 C11 -176.63(16) . . . . ?
N1 Ni1 N4 C12 17.7(2) . . . . ?
N1 Ni1 N4 C13 152.48(14) . . . . ?
N1 N2 C7 C8 175.56(18) . . . . ?
N1 N2 C7 N3 -5.3(2) . . . . ?
Ni1 N1 N2 C7 2.5(2) . . . . ?
Ni1 N1 C6 C5 -171.05(15) . . . . ?
Ni1 N1 C6 C1 9.8(3) . . . . ?
Ni1 N3 C7 N2 5.8(2) . . . . ?
Ni1 N3 C7 C8 -175.15(16) . . . . ?
Ni1 N3 C11 C10 173.16(16) . . . . ?
Ni1 N3 C11 C12 -10.7(3) . . . . ?
Ni1 N4 C12 C11 -18.3(3) . . . . ?
Ni1 N4 C13 C18 139.19(17) . . . . ?
Ni1 N4 C13 C14 -45.4(3) . . . . ?
Cl1 Ni1 Cl2 Ni1 -94.64(19) . . . 3_757 ?
Cl1 Ni1 N3 C7 -87.46(14) . . . . ?
Cl1 Ni1 N3 C11 99.05(15) . . . . ?
Cl1 Ni1 N4 C12 -83.47(15) . . . . ?
Cl1 Ni1 N4 C13 51.28(17) . . . . ?
Cl2 Ni1 Cl2 Ni1 0.0 3_757 . . 3_757 ?
Cl2 Ni1 N3 C7 96.3(2) 3_757 . . . ?
Cl2 Ni1 N3 C7 85.91(14) . . . . ?
Cl2 Ni1 N3 C11 -87.58(15) . . . . ?
Cl2 Ni1 N3 C11 -77.2(3) 3_757 . . . ?
Cl2 Ni1 N4 C12 175.96(15) 3_757 . . . ?
Cl2 Ni1 N4 C12 95.04(15) . . . . ?
Cl2 Ni1 N4 C13 -49.29(17) 3_757 . . . ?
Cl2 Ni1 N4 C13 -130.21(17) . . . . ?
N2 N1 Ni1 Cl1 97.25(13) . . . . ?
N2 N1 Ni1 Cl2 -84.30(13) . . . . ?
N2 N1 Ni1 Cl2 -164.56(12) . . . 3_757 ?
N2 N1 Ni1 N3 0.19(13) . . . . ?
N2 N1 Ni1 N4 -7.2(2) . . . . ?
N2 N1 C6 C5 15.3(3) . . . . ?
N2 N1 C6 C1 -163.83(18) . . . . ?
C10 C11 C12 N4 -164.4(2) . . . . ?
N3 Ni1 Cl2 Ni1 177.34(5) . . . 3_757 ?
N3 Ni1 N4 C12 10.44(15) . . . . ?
N3 Ni1 N4 C13 145.19(18) . . . . ?
N3 C11 C12 N4 19.6(3) . . . . ?
N4 Ni1 Cl2 Ni1 98.22(5) . . . 3_757 ?
N4 Ni1 N3 C7 173.42(15) . . . . ?
N4 Ni1 N3 C11 -0.07(15) . . . . ?
N4 C13 C14 C15 -173.8(2) . . . . ?
C18 C13 C14 C15 1.7(3) . . . . ?
C18 C17 C16 C15 3.0(4) . . . . ?
C1 C2 C3 C4 0.0(4) . . . . ?
C2 C1 C6 N1 178.01(19) . . . . ?
C2 C1 C6 C5 -1.1(3) . . . . ?
C2 C3 C4 C5 -0.9(4) . . . . ?
C4 C5 C6 N1 -178.9(2) . . . . ?
C4 C5 C6 C1 0.2(3) . . . . ?
C6 N1 Ni1 Cl1 -76.32(15) . . . . ?
C6 N1 Ni1 Cl2 21.88(16) . . . 3_757 ?
C6 N1 Ni1 Cl2 102.14(15) . . . . ?
C6 N1 Ni1 N3 -173.37(17) . . . . ?
C6 N1 Ni1 N4 179.20(16) . . . . ?
C6 N1 N2 C7 177.30(15) . . . . ?
C6 C5 C4 C3 0.9(4) . . . . ?
C6 C1 C2 C3 1.0(4) . . . . ?
C7 C8 C9 C10 -1.0(3) . . . . ?
C7 N3 C11 C10 -0.2(3) . . . . ?
C7 N3 C11 C12 175.91(19) . . . . ?
C9 C8 C7 N2 -178.71(19) . . . . ?
C9 C8 C7 N3 2.2(3) . . . . ?
C9 C10 C11 N3 1.4(3) . . . . ?
C9 C10 C11 C12 -174.4(2) . . . . ?
C11 C10 C9 C8 -0.7(4) . . . . ?
C11 N3 C7 N2 179.31(17) . . . . ?
C11 N3 C7 C8 -1.6(3) . . . . ?
C12 N4 C13 C18 -86.1(2) . . . . ?
C12 N4 C13 C14 89.4(2) . . . . ?
C13 N4 C12 C11 -162.1(2) . . . . ?
C13 C18 C17 C16 -2.2(4) . . . . ?
C17 C18 C13 N4 175.3(2) . . . . ?
C17 C18 C13 C14 -0.2(3) . . . . ?
C17 C16 C15 C14 -1.5(4) . . . . ?
C16 C15 C14 C13 -0.8(4) . . . . ?
